data_7045850
loop_
_publ_author_name
'Liu, Bo'
'Zhou, Hui-Fang'
'Hou, Lei'
'Wang, Yao-Yu'

_publ_section_title
;
 Functionalization of MOFs via a mixed-ligand strategy: enhanced
 CO<sub>2</sub> uptake by pore surface modification.
;
_journal_issue 15
_journal_name_full 'Dalton transactions (Cambridge, England : 2003)'
_journal_page_first 5298
_journal_page_last 5303
_journal_paper_doi 10.1039/c8dt00502h
_journal_volume 47
_journal_year 2018
_chemical_formula_sum 'C22 H10 N5 O8 Zn2'
_chemical_formula_weight 603.09
_space_group_crystal_system orthorhombic
_space_group_IT_number 69
_space_group_name_Hall '-F 2 2'
_space_group_name_H-M_alt 'F m m m'
_symmetry_space_group_name_Hall '-F 2 2'
_symmetry_space_group_name_H-M 'F m m m'
_atom_sites_solution_hydrogens geom
_audit_creation_method SHELXL-2014/7
_audit_update_record
;
2018-03-02 deposited with the CCDC.
2018-03-12 downloaded from the CCDC.
;
_cell_angle_alpha 90
_cell_angle_beta 90
_cell_angle_gamma 90
_cell_formula_units_Z 16
_cell_length_a 28.34(3)
_cell_length_b 34.85(3)
_cell_length_c 17.761(18)
_cell_measurement_reflns_used 5679
_cell_measurement_temperature 296(2)
_cell_measurement_theta_max 28.17
_cell_measurement_theta_min 2.51
_cell_volume 17542(3)
_computing_cell_refinement 'Bruker SMART'
_computing_data_collection 'Bruker SMART'
_computing_data_reduction 'Bruker SAINT'
_computing_molecular_graphics 'Bruker SHELXTL'
_computing_publication_material 'Bruker SHELXTL'
_computing_structure_refinement 'SHELXL-2014/7 (Sheldrick, 2014)'
_computing_structure_solution 'Bruker SHELXTL'
_diffrn_ambient_temperature 296(2)
_diffrn_measured_fraction_theta_full 0.998
_diffrn_measured_fraction_theta_max 0.990
_diffrn_measurement_device_type CCD
_diffrn_radiation_type MoK\a
_diffrn_radiation_wavelength 0.71073
_diffrn_reflns_av_R_equivalents 0.1117
_diffrn_reflns_av_unetI/netI 0.0796
_diffrn_reflns_Laue_measured_fraction_full 0.998
_diffrn_reflns_Laue_measured_fraction_max 0.990
_diffrn_reflns_limit_h_max 37
_diffrn_reflns_limit_h_min -37
_diffrn_reflns_limit_k_max 44
_diffrn_reflns_limit_k_min -46
_diffrn_reflns_limit_l_max 23
_diffrn_reflns_limit_l_min -23
_diffrn_reflns_number 38800
_diffrn_reflns_point_group_measured_fraction_full 0.998
_diffrn_reflns_point_group_measured_fraction_max 0.990
_diffrn_reflns_theta_full 25.242
_diffrn_reflns_theta_max 28.267
_diffrn_reflns_theta_min 1.474
_exptl_absorpt_coefficient_mu 1.126
_exptl_absorpt_correction_type multi-scan
_exptl_absorpt_process_details sadabs
_exptl_crystal_colour colorless
_exptl_crystal_density_diffrn 0.914
_exptl_crystal_description block
_exptl_crystal_F_000 4816
_exptl_crystal_size_max 0.220
_exptl_crystal_size_mid 0.200
_exptl_crystal_size_min 0.180
_exptl_transmission_factor_max 0.864
_exptl_transmission_factor_min 0.864
_refine_diff_density_max 1.501
_refine_diff_density_min -0.969
_refine_diff_density_rms 0.130
_refine_ls_extinction_method none
_refine_ls_goodness_of_fit_ref 1.083
_refine_ls_hydrogen_treatment constr
_refine_ls_matrix_type full
_refine_ls_number_parameters 186
_refine_ls_number_reflns 5751
_refine_ls_number_restraints 18
_refine_ls_restrained_S_all 1.089
_refine_ls_R_factor_all 0.1146
_refine_ls_R_factor_gt 0.0899
_refine_ls_shift/su_max 0.000
_refine_ls_shift/su_mean 0.000
_refine_ls_structure_factor_coef Fsqd
_refine_ls_weighting_details 'w=1/[\s^2^(Fo^2^)+(0.0746P)^2^+245.1236P] where P=(Fo^2^+2Fc^2^)/3'
_refine_ls_weighting_scheme calc
_refine_ls_wR_factor_gt 0.1905
_refine_ls_wR_factor_ref 0.2010
_reflns_Friedel_coverage 0.000
_reflns_number_gt 4251
_reflns_number_total 5751
_reflns_threshold_expression 'I > 2\s(I)'
_cod_data_source_file c8dt00502h2.cif
_cod_data_source_block 1
_cod_depositor_comments 'Adding full bibliography for 7045850--7045851.cif.'
_cod_original_cell_volume 17538(30)
_cod_database_code 7045850
_shelx_shelxl_version_number 2014/7
_shelx_space_group_comment
;
The symmetry employed for this shelxl refinement is uniquely defined
by the following loop, which should always be used as a source of
symmetry information in preference to the above space-group names.
They are only intended as comments.
;
_shelx_estimated_absorpt_t_min 0.790
_shelx_estimated_absorpt_t_max 0.823

loop_
_space_group_symop_operation_xyz
'x, y, z'
'-x, -y, z'
'-x, y, -z'
'x, -y, -z'
'x, y+1/2, z+1/2'
'-x, -y+1/2, z+1/2'
'-x, y+1/2, -z+1/2'
'x, -y+1/2, -z+1/2'
'x+1/2, y, z+1/2'
'-x+1/2, -y, z+1/2'
'-x+1/2, y, -z+1/2'
'x+1/2, -y, -z+1/2'
'x+1/2, y+1/2, z'
'-x+1/2, -y+1/2, z'
'-x+1/2, y+1/2, -z'
'x+1/2, -y+1/2, -z'
'-x, -y, -z'
'x, y, -z'
'x, -y, z'
'-x, y, z'
'-x, -y+1/2, -z+1/2'
'x, y+1/2, -z+1/2'
'x, -y+1/2, z+1/2'
'-x, y+1/2, z+1/2'
'-x+1/2, -y, -z+1/2'
'x+1/2, y, -z+1/2'
'x+1/2, -y, z+1/2'
'-x+1/2, y, z+1/2'
'-x+1/2, -y+1/2, -z'
'x+1/2, y+1/2, -z'
'x+1/2, -y+1/2, z'
'-x+1/2, y+1/2, z'

loop_
_atom_site_label
_atom_site_type_symbol
_atom_site_fract_x
_atom_site_fract_y
_atom_site_fract_z
_atom_site_U_iso_or_equiv
_atom_site_adp_type
_atom_site_occupancy
_atom_site_site_symmetry_order
_atom_site_calc_flag
_atom_site_refinement_flags_posn
_atom_site_refinement_flags_adp
_atom_site_refinement_flags_occupancy
C1 C 0.27787(19) 0.60928(16) 0.0653(2) 0.0382(13) Uani 1 1 d . . .
H1 H 0.2620 0.6053 0.1105 0.046 Uiso 1 1 calc R U .
C2 C 0.32384(19) 0.62181(16) 0.0683(2) 0.0367(13) Uani 1 1 d . . .
C3 C 0.3478(3) 0.6286(2) 0.0000 0.042(2) Uani 1 2 d S T P
H3 H 0.3788 0.6373 0.0000 0.050 Uiso 1 2 calc R U P
C4 C 0.34605(19) 0.62987(16) 0.1432(2) 0.0357(12) Uani 1 1 d . U .
C5 C 0.33129(19) 0.61055(17) 0.2078(2) 0.0390(14) Uani 1 1 d . . .
H5 H 0.3088 0.5912 0.2037 0.047 Uiso 1 1 calc R U .
C6 C 0.34972(18) 0.61971(16) 0.2786(2) 0.0336(12) Uani 1 1 d . . .
C7 C 0.38353(18) 0.64802(16) 0.2855(2) 0.0351(12) Uani 1 1 d . . .
H7 H 0.3957 0.6542 0.3326 0.042 Uiso 1 1 calc R U .
C8 C 0.39957(18) 0.66751(15) 0.2210(3) 0.0333(12) Uani 1 1 d . . .
C9 C 0.38066(19) 0.65848(16) 0.1505(2) 0.0383(13) Uani 1 1 d . . .
H9 H 0.3911 0.6716 0.1080 0.046 Uiso 1 1 calc R U .
C10 C 0.43619(17) 0.69857(16) 0.2281(3) 0.0333(12) Uani 1 1 d . . .
C11 C 0.33099(18) 0.59868(17) 0.3475(2) 0.0339(12) Uani 1 1 d . . .
C13 C 0.5000 0.7455(3) 0.5000 0.039(3) Uani 1 4 d S T P
H13 H 0.5000 0.7722 0.5000 0.047 Uiso 1 4 calc R U P
C14 C 0.3109(9) 0.5000 0.5000 0.115(8) Uani 1 4 d S T P
H14 H 0.2781 0.5000 0.5000 0.139 Uiso 1 4 calc R U P
N1 N 0.2544(2) 0.60244(19) 0.0000 0.0361(15) Uani 1 2 d S T P
N2 N 0.3311(3) 0.5316(2) 0.5000 0.0490(18) Uani 1 2 d S T P
N3 N 0.3692(5) 0.5196(4) 0.5470(9) 0.096(5) Uani 0.5 1 d . U P
N4 N 0.5000 0.72698(17) 0.4384(3) 0.0262(12) Uani 1 2 d S TU P
N5 N 0.5000 0.6920(4) 0.4629(6) 0.151(6) Uani 1 2 d S T P
O1 O 0.45028(15) 0.71444(12) 0.1689(2) 0.0467(10) Uani 1 1 d . . .
O2 O 0.44984(15) 0.70649(12) 0.2935(2) 0.0511(11) Uani 1 1 d . . .
O3 O 0.30368(14) 0.57134(12) 0.33863(19) 0.0432(10) Uani 1 1 d . . .
O4 O 0.34357(14) 0.61234(11) 0.41189(17) 0.0404(10) Uani 1 1 d . . .
Zn1 Zn 0.5000 0.74334(2) 0.33214(3) 0.0197(2) Uani 1 2 d S T P
Zn2 Zn 0.31565(3) 0.58623(2) 0.5000 0.0264(2) Uani 1 2 d S T P

loop_
_atom_site_aniso_label
_atom_site_aniso_U_11
_atom_site_aniso_U_22
_atom_site_aniso_U_33
_atom_site_aniso_U_23
_atom_site_aniso_U_13
_atom_site_aniso_U_12
C1 0.051(3) 0.053(4) 0.010(2) -0.004(2) 0.003(2) -0.025(3)
C2 0.050(3) 0.048(3) 0.012(2) 0.001(2) -0.0036(19) -0.025(3)
C3 0.050(4) 0.063(6) 0.012(3) 0.000 0.000 -0.032(4)
C4 0.045(3) 0.049(3) 0.0130(18) -0.0005(19) -0.0039(18) -0.019(2)
C5 0.046(3) 0.058(4) 0.013(2) 0.001(2) 0.002(2) -0.025(3)
C6 0.043(3) 0.049(3) 0.0087(18) 0.003(2) 0.0035(18) -0.015(3)
C7 0.047(3) 0.047(3) 0.0114(19) 0.000(2) -0.0023(19) -0.017(3)
C8 0.040(3) 0.042(3) 0.018(2) 0.001(2) -0.003(2) -0.024(2)
C9 0.051(3) 0.053(4) 0.0103(19) 0.004(2) 0.001(2) -0.023(3)
C10 0.029(2) 0.046(3) 0.025(2) -0.001(2) -0.0013(19) -0.009(2)
C11 0.040(3) 0.051(3) 0.0108(19) 0.006(2) 0.0003(18) 0.000(3)
C13 0.067(7) 0.028(6) 0.021(5) 0.000 0.000 0.000
C14 0.132(19) 0.032(10) 0.18(2) 0.000 0.000 0.000
N1 0.048(4) 0.046(4) 0.014(2) 0.000 0.000 -0.022(3)
N2 0.075(5) 0.036(4) 0.036(4) 0.000 0.000 0.001(4)
N3 0.090(6) 0.089(6) 0.110(6) -0.002(4) -0.012(4) -0.001(4)
N4 0.044(3) 0.026(3) 0.009(2) 0.003(2) 0.000 0.000
N5 0.254(18) 0.154(13) 0.044(6) -0.018(7) 0.000 0.000
O1 0.058(2) 0.053(3) 0.0289(19) 0.0034(18) -0.0006(18) -0.031(2)
O2 0.062(3) 0.063(3) 0.0279(19) -0.0016(19) -0.0120(18) -0.036(2)
O3 0.055(2) 0.047(2) 0.0270(18) 0.0019(17) 0.0039(17) -0.025(2)
O4 0.062(2) 0.049(2) 0.0105(14) 0.0035(15) 0.0014(15) -0.022(2)
Zn1 0.0235(3) 0.0273(4) 0.0084(3) 0.0005(3) 0.000 0.000
Zn2 0.0374(4) 0.0305(5) 0.0111(3) 0.000 0.000 -0.0060(3)

loop_
_atom_type_symbol
_atom_type_description
_atom_type_scat_dispersion_real
_atom_type_scat_dispersion_imag
_atom_type_scat_source
C C 0.0033 0.0016 'International Tables Vol C Tables 4.2.6.8 and 6.1.1.4'
H H 0.0000 0.0000 'International Tables Vol C Tables 4.2.6.8 and 6.1.1.4'
N N 0.0061 0.0033 'International Tables Vol C Tables 4.2.6.8 and 6.1.1.4'
O O 0.0106 0.0060 'International Tables Vol C Tables 4.2.6.8 and 6.1.1.4'
Zn Zn 0.2839 1.4301 'International Tables Vol C Tables 4.2.6.8 and 6.1.1.4'

loop_
_geom_angle_atom_site_label_1
_geom_angle_atom_site_label_2
_geom_angle_atom_site_label_3
_geom_angle
_geom_angle_site_symmetry_1
_geom_angle_site_symmetry_3
N1 C1 C2 123.5(4) . .
N1 C1 H1 118.3 . .
C2 C1 H1 118.3 . .
C1 C2 C3 118.5(5) . .
C1 C2 C4 119.4(4) . .
C3 C2 C4 122.1(5) . .
C2 C3 C2 118.7(7) . 18
C2 C3 H3 120.6 . .
C2 C3 H3 120.6 18 .
C5 C4 C9 118.4(4) . .
C5 C4 C2 120.9(4) . .
C9 C4 C2 120.6(4) . .
C4 C5 C6 121.2(5) . .
C4 C5 H5 119.4 . .
C6 C5 H5 119.4 . .
C7 C6 C5 120.1(4) . .
C7 C6 C11 121.0(4) . .
C5 C6 C11 118.9(5) . .
C6 C7 C8 119.8(4) . .
C6 C7 H7 120.1 . .
C8 C7 H7 120.1 . .
C9 C8 C7 119.8(4) . .
C9 C8 C10 120.1(4) . .
C7 C8 C10 120.2(4) . .
C8 C9 C4 120.7(4) . .
C8 C9 H9 119.6 . .
C4 C9 H9 119.6 . .
O1 C10 O2 125.5(5) . .
O1 C10 C8 117.9(4) . .
O2 C10 C8 116.6(4) . .
O3 C11 O4 124.7(4) . .
O3 C11 C6 119.1(4) . .
O4 C11 C6 116.1(5) . .
N4 C13 N4 118.8(10) 18_556 .
N4 C13 H13 120.6 18_556 .
N4 C13 H13 120.6 . .
N2 C14 N2 125(2) 19_565 .
N2 C14 H14 117.5 19_565 .
N2 C14 H14 117.5 . .
C1 N1 C1 117.4(6) 18 .
C1 N1 Zn2 121.2(3) 18 11
C1 N1 Zn2 121.2(3) . 11
C14 N2 N3 95.1(11) . .
C14 N2 N3 95.1(11) . 18_556
N3 N2 N3 71.7(13) . 18_556
C14 N2 Zn2 139.5(12) . .
N3 N2 Zn2 117.1(7) . .
N3 N2 Zn2 117.1(7) 18_556 .
N3 N3 N2 107.1(6) 19_565 .
N3 N3 N3 90.003(3) 19_565 18_556
N2 N3 N3 54.2(7) . 18_556
C13 N4 N5 100.9(7) . .
C13 N4 Zn1 132.6(6) . .
N5 N4 Zn1 126.5(6) . .
N4 N5 N5 109.7(5) . 18_556
C10 O1 Zn1 123.1(3) . 21_665
C10 O2 Zn1 131.8(4) . .
C11 O4 Zn2 115.0(3) . .
N4 Zn1 O2 98.07(17) . .
N4 Zn1 O2 98.07(17) . 20_655
O2 Zn1 O2 88.6(3) . 20_655
N4 Zn1 O1 102.56(16) . 21_665
O2 Zn1 O1 159.37(15) . 21_665
O2 Zn1 O1 88.3(2) 20_655 21_665
N4 Zn1 O1 102.56(16) . 8_565
O2 Zn1 O1 88.3(2) . 8_565
O2 Zn1 O1 159.37(15) 20_655 8_565
O1 Zn1 O1 87.5(3) 21_665 8_565
N4 Zn1 Zn1 172.22(18) . 21_665
O2 Zn1 Zn1 76.47(11) . 21_665
O2 Zn1 Zn1 76.47(11) 20_655 21_665
O1 Zn1 Zn1 82.98(10) 21_665 21_665
O1 Zn1 Zn1 82.98(10) 8_565 21_665
N2 Zn2 O4 111.03(18) . 18_556
N2 Zn2 O4 111.03(18) . .
O4 Zn2 O4 104.8(2) 18_556 .
N2 Zn2 N1 118.9(3) . 11
O4 Zn2 N1 105.02(17) 18_556 11
O4 Zn2 N1 105.02(17) . 11

loop_
_geom_bond_atom_site_label_1
_geom_bond_atom_site_label_2
_geom_bond_distance
_geom_bond_site_symmetry_2
C1 N1 1.358(5) .
C1 C2 1.375(7) .
C1 H1 0.9300 .
C2 C3 1.409(6) .
C2 C4 1.499(6) .
C3 C2 1.409(6) 18
C3 H3 0.9300 .
C4 C5 1.394(6) .
C4 C9 1.405(7) .
C5 C6 1.399(6) .
C5 H5 0.9300 .
C6 C7 1.381(7) .
C6 C11 1.522(6) .
C7 C8 1.407(6) .
C7 H7 0.9300 .
C8 C9 1.397(6) .
C8 C10 1.505(7) .
C9 H9 0.9300 .
C10 O1 1.253(6) .
C10 O2 1.255(6) .
C11 O3 1.238(6) .
C11 O4 1.289(6) .
C13 N4 1.272(8) 18_556
C13 N4 1.272(8) .
C13 H13 0.9300 .
C14 N2 1.241(13) 19_565
C14 N2 1.241(13) .
C14 H14 0.9300 .
N1 C1 1.358(5) 18
N1 Zn2 2.064(6) 11
N2 N3 1.426(15) .
N2 N3 1.426(15) 18_556
N2 Zn2 1.954(8) .
N3 N3 1.37(3) 19_565
N3 N3 1.67(3) 18_556
N4 N5 1.294(15) .
N4 Zn1 1.971(5) .
N5 N5 1.32(2) 18_556
O1 Zn1 2.037(4) 21_665
O2 Zn1 2.035(4) .
O4 Zn2 1.976(3) .
Zn1 O2 2.035(4) 20_655
Zn1 O1 2.037(4) 21_665
Zn1 O1 2.037(4) 8_565
Zn1 Zn1 2.954(3) 21_665
Zn2 O4 1.975(3) 18_556
Zn2 N1 2.064(6) 11
